data_4307425
loop_
_publ_author_name
'Lingyun Cao'
'Michael C. Jennings'
'Richard J. Puddephatt'

_publ_section_title
;
Amine-Amide Equilibrium in Gold(III) Complexes and a Gold(III)-Gold(I)
Aurophilic Bond
;
_journal_name_full 'Inorganic Chemistry'
_journal_page_first 1361
_journal_page_last 1368
_journal_paper_doi 10.1021/ic061911y
_journal_volume 46
_journal_year 2007
_chemical_formula_sum 'C12 H12 Au Cl F6 N3 P'
_chemical_formula_weight 575.63
_chemical_name_systematic
; 
 ? 
;
_space_group_IT_number 2
_symmetry_cell_setting triclinic
_symmetry_space_group_name_Hall '-P 1'
_symmetry_space_group_name_H-M 'P -1'
_atom_sites_solution_hydrogens geom
_atom_sites_solution_primary direct
_atom_sites_solution_secondary difmap
_audit_creation_method SHELXL-97
_cell_angle_alpha 108.123(5)
_cell_angle_beta 97.509(7)
_cell_angle_gamma 102.762(7)
_cell_formula_units_Z 2
_cell_length_a 7.1133(8)
_cell_length_b 9.2737(13)
_cell_length_c 13.218(2)
_cell_measurement_temperature 150(2)
_cell_volume 789.30(19)
_computing_cell_refinement 'Nonius DENZO'
_computing_data_collection 'Nonius COLLECT'
_computing_data_reduction 'Nonius DENZO'
_computing_molecular_graphics 'Bruker SHELXTL'
_computing_publication_material 'Bruker SHELXTL'
_computing_structure_refinement 'SHELXL-97 (Sheldrick, 1997)'
_computing_structure_solution 'SHELXS-97 (Sheldrick, 1990)'
_diffrn_ambient_temperature 150(2)
_diffrn_measured_fraction_theta_full 0.997
_diffrn_measured_fraction_theta_max 0.997
_diffrn_measurement_device_type 'Nonius Kappa-CCD'
_diffrn_measurement_method 'phi/omega scans'
_diffrn_radiation_monochromator graphite
_diffrn_radiation_source 'fine-focus sealed tube'
_diffrn_radiation_type MoK\a
_diffrn_radiation_wavelength 0.71073
_diffrn_reflns_av_R_equivalents 0.078
_diffrn_reflns_av_sigmaI/netI 0.1065
_diffrn_reflns_limit_h_max 8
_diffrn_reflns_limit_h_min -8
_diffrn_reflns_limit_k_max 11
_diffrn_reflns_limit_k_min -10
_diffrn_reflns_limit_l_max 14
_diffrn_reflns_limit_l_min -15
_diffrn_reflns_number 7749
_diffrn_reflns_theta_full 25.02
_diffrn_reflns_theta_max 25.02
_diffrn_reflns_theta_min 3.01
_exptl_absorpt_coefficient_mu 9.655
_exptl_absorpt_correction_T_max 0.6439
_exptl_absorpt_correction_T_min 0.0914
_exptl_absorpt_correction_type integration
_exptl_crystal_colour orange
_exptl_crystal_density_diffrn 2.422
_exptl_crystal_density_method 'not measured'
_exptl_crystal_description needle
_exptl_crystal_F_000 540
_exptl_crystal_size_max 0.47
_exptl_crystal_size_mid 0.08
_exptl_crystal_size_min 0.05
_refine_diff_density_max 2.488
_refine_diff_density_min -1.561
_refine_diff_density_rms 0.278
_refine_ls_extinction_method none
_refine_ls_goodness_of_fit_ref 1.044
_refine_ls_hydrogen_treatment mixed
_refine_ls_matrix_type full
_refine_ls_number_parameters 217
_refine_ls_number_reflns 2780
_refine_ls_number_restraints 0
_refine_ls_restrained_S_all 1.044
_refine_ls_R_factor_all 0.0816
_refine_ls_R_factor_gt 0.0515
_refine_ls_shift/su_max 0.000
_refine_ls_shift/su_mean 0.000
_refine_ls_structure_factor_coef Fsqd
_refine_ls_weighting_details 'calc w=1/[\s^2^(Fo^2^)+(0.0516P)^2^+0.0000P] where P=(Fo^2^+2Fc^2^)/3'
_refine_ls_weighting_scheme calc
_refine_ls_wR_factor_gt 0.1047
_refine_ls_wR_factor_ref 0.1143
_reflns_number_gt 2133
_reflns_number_total 2780
_reflns_threshold_expression >2sigma(I)
_cod_data_source_file ic061911ysi20061006_041022_5.cif
_cod_data_source_block complex_5b
_cod_depositor_comments
;
The following automatic conversions were performed:
'_symmetry_cell_setting' value 'Triclinic' changed to 'triclinic'
according to '/home/saulius/struct/CIF-dictionaries/cif_core.dic'
dictionary named 'cif_core.dic' version 2.4.1 from 2010-06-29.

Automatic conversion script
Id: cif_fix_enum 1527 2010-12-29 10:47:43Z saulius 
;
_cod_database_code 4307425

loop_
_symmetry_equiv_pos_as_xyz
'x, y, z'
'-x, -y, -z'

loop_
_atom_site_label
_atom_site_type_symbol
_atom_site_fract_x
_atom_site_fract_y
_atom_site_fract_z
_atom_site_U_iso_or_equiv
_atom_site_adp_type
_atom_site_occupancy
_atom_site_symmetry_multiplicity
_atom_site_calc_flag
_atom_site_refinement_flags
_atom_site_disorder_assembly
_atom_site_disorder_group
Au Au 0.74227(7) 0.97335(6) 0.97057(4) 0.02371(19) Uani 1 1 d . . .
Cl Cl 0.9124(4) 1.2277(4) 0.9857(3) 0.0300(8) Uani 1 1 d . . .
N1 N 0.7331(13) 0.8672(12) 0.8095(9) 0.026(3) Uani 1 1 d . . .
C2 C 0.7921(16) 0.9397(15) 0.7419(11) 0.027(3) Uani 1 1 d . . .
H2A H 0.8437 1.0514 0.7675 0.032 Uiso 1 1 calc R . .
C3 C 0.7774(18) 0.8507(17) 0.6335(11) 0.034(3) Uani 1 1 d . . .
H3A H 0.8169 0.9017 0.5844 0.040 Uiso 1 1 calc R . .
C4 C 0.7074(17) 0.6923(15) 0.5979(11) 0.032(3) Uani 1 1 d . . .
H4A H 0.7044 0.6313 0.5248 0.039 Uiso 1 1 calc R . .
C5 C 0.6392(16) 0.6177(15) 0.6682(10) 0.027(3) Uani 1 1 d . . .
H5A H 0.5814 0.5067 0.6423 0.032 Uiso 1 1 calc R . .
C6 C 0.6572(16) 0.7087(15) 0.7772(11) 0.026(3) Uani 1 1 d . . .
C7 C 0.6015(18) 0.6426(14) 0.8609(10) 0.027(3) Uani 1 1 d . . .
H7A H 0.7079 0.6014 0.8871 0.033 Uiso 1 1 calc R . .
H7B H 0.4796 0.5540 0.8288 0.033 Uiso 1 1 calc R . .
N8 N 0.5686(13) 0.7666(12) 0.9534(8) 0.027(2) Uani 1 1 d . . .
C9 C 0.5921(17) 0.7354(14) 1.0555(10) 0.025(3) Uani 1 1 d . . .
H9A H 0.7000 0.6849 1.0610 0.030 Uiso 1 1 calc R . .
H9B H 0.4688 0.6631 1.0578 0.030 Uiso 1 1 calc R . .
C10 C 0.6400(16) 0.8912(15) 1.1491(11) 0.027(3) Uani 1 1 d . . .
C11 C 0.6122(17) 0.9062(16) 1.2543(10) 0.029(3) Uani 1 1 d . . .
H11A H 0.5528 0.8162 1.2707 0.034 Uiso 1 1 calc R . .
C12 C 0.6720(17) 1.0532(16) 1.3330(11) 0.033(3) Uani 1 1 d . . .
H12A H 0.6544 1.0640 1.4047 0.039 Uiso 1 1 calc R . .
C13 C 0.7581(16) 1.1875(16) 1.3114(11) 0.029(3) Uani 1 1 d . . .
H13A H 0.8000 1.2892 1.3667 0.035 Uiso 1 1 calc R . .
C14 C 0.7798(17) 1.1659(16) 1.2054(11) 0.029(3) Uani 1 1 d . . .
H14A H 0.8352 1.2551 1.1872 0.035 Uiso 1 1 calc R . .
N15 N 0.7230(13) 1.0187(12) 1.1263(9) 0.030(3) Uani 1 1 d . . .
P20 P 0.9844(5) 1.3319(4) 0.6597(3) 0.0288(8) Uani 1 1 d . . .
F21 F 1.2004(12) 1.4288(12) 0.6644(8) 0.070(3) Uani 1 1 d . . .
F22 F 1.0130(12) 1.1828(9) 0.5698(7) 0.057(2) Uani 1 1 d . . .
F23 F 0.7675(11) 1.2347(11) 0.6545(8) 0.061(3) Uani 1 1 d . . .
F24 F 0.9543(13) 1.4815(9) 0.7491(6) 0.054(2) Uani 1 1 d . . .
F25 F 0.9029(13) 1.3903(10) 0.5663(7) 0.055(2) Uani 1 1 d . . .
F26 F 1.0675(11) 1.2757(9) 0.7543(7) 0.047(2) Uani 1 1 d . . .

loop_
_atom_site_aniso_label
_atom_site_aniso_U_11
_atom_site_aniso_U_22
_atom_site_aniso_U_33
_atom_site_aniso_U_23
_atom_site_aniso_U_13
_atom_site_aniso_U_12
Au 0.0200(3) 0.0275(3) 0.0250(3) 0.0105(2) 0.0047(2) 0.0075(2)
Cl 0.0272(17) 0.0281(17) 0.034(2) 0.0121(15) 0.0076(15) 0.0040(14)
N1 0.019(5) 0.033(6) 0.030(7) 0.017(6) 0.003(5) 0.007(5)
C2 0.020(7) 0.026(7) 0.033(9) 0.011(6) 0.003(6) 0.002(6)
C3 0.031(7) 0.052(10) 0.026(8) 0.015(7) 0.018(7) 0.016(7)
C4 0.035(8) 0.032(8) 0.027(8) 0.004(7) 0.005(6) 0.014(6)
C5 0.019(6) 0.033(7) 0.024(8) 0.006(6) 0.002(6) 0.008(6)
C6 0.016(6) 0.031(8) 0.034(8) 0.011(6) 0.007(6) 0.014(6)
C7 0.032(7) 0.027(7) 0.023(8) 0.010(6) 0.005(6) 0.010(6)
N8 0.023(5) 0.037(6) 0.019(6) 0.012(5) 0.008(5) 0.002(5)
C9 0.028(7) 0.029(7) 0.030(8) 0.019(6) 0.017(6) 0.015(6)
C10 0.020(7) 0.034(8) 0.032(9) 0.012(7) 0.004(6) 0.014(6)
C11 0.031(7) 0.048(9) 0.018(7) 0.023(7) 0.013(6) 0.010(6)
C12 0.028(7) 0.047(9) 0.016(8) -0.002(7) 0.000(6) 0.018(7)
C13 0.020(7) 0.035(8) 0.022(8) -0.003(6) -0.006(6) 0.011(6)
C14 0.028(7) 0.034(8) 0.026(8) 0.007(6) 0.005(6) 0.016(6)
N15 0.013(5) 0.033(6) 0.045(8) 0.014(6) 0.003(5) 0.012(5)
P20 0.0304(19) 0.0273(19) 0.025(2) 0.0066(16) 0.0056(16) 0.0034(15)
F21 0.040(5) 0.091(7) 0.070(7) 0.035(6) 0.012(5) -0.012(5)
F22 0.072(6) 0.044(5) 0.047(6) -0.002(4) 0.020(5) 0.026(4)
F23 0.032(5) 0.076(6) 0.076(7) 0.036(6) 0.018(5) 0.003(4)
F24 0.089(6) 0.033(5) 0.030(5) -0.002(4) 0.000(5) 0.027(4)
F25 0.083(6) 0.058(6) 0.028(5) 0.019(4) 0.004(5) 0.026(5)
F26 0.059(5) 0.058(5) 0.041(5) 0.027(4) 0.014(4) 0.033(4)

loop_
_atom_type_symbol
_atom_type_description
_atom_type_scat_dispersion_real
_atom_type_scat_dispersion_imag
_atom_type_scat_source
C C 0.0033 0.0016 'International Tables Vol C Tables 4.2.6.8 and 6.1.1.4'
H H 0.0000 0.0000 'International Tables Vol C Tables 4.2.6.8 and 6.1.1.4'
N N 0.0061 0.0033 'International Tables Vol C Tables 4.2.6.8 and 6.1.1.4'
F F 0.0171 0.0103 'International Tables Vol C Tables 4.2.6.8 and 6.1.1.4'
P P 0.1023 0.0942 'International Tables Vol C Tables 4.2.6.8 and 6.1.1.4'
Cl Cl 0.1484 0.1585 'International Tables Vol C Tables 4.2.6.8 and 6.1.1.4'
Au Au -2.0133 8.8022 'International Tables Vol C Tables 4.2.6.8 and 6.1.1.4'

loop_
_geom_angle_atom_site_label_1
_geom_angle_atom_site_label_2
_geom_angle_atom_site_label_3
_geom_angle
_geom_angle_site_symmetry_1
_geom_angle_site_symmetry_3
_geom_angle_publ_flag
N8 Au N15 82.1(4) . . ?
N8 Au N1 83.2(4) . . ?
N15 Au N1 164.8(4) . . ?
N8 Au Cl 172.8(3) . . ?
N15 Au Cl 98.2(3) . . ?
N1 Au Cl 96.9(3) . . ?
C2 N1 C6 122.8(12) . . ?
C2 N1 Au 126.1(9) . . ?
C6 N1 Au 111.2(8) . . ?
N1 C2 C3 119.4(12) . . ?
C4 C3 C2 120.1(12) . . ?
C3 C4 C5 120.0(13) . . ?
C4 C5 C6 119.0(12) . . ?
N1 C6 C5 118.5(11) . . ?
N1 C6 C7 117.4(11) . . ?
C5 C6 C7 124.1(11) . . ?
C6 C7 N8 109.9(10) . . ?
C9 N8 C7 113.5(10) . . ?
C9 N8 Au 111.2(8) . . ?
C7 N8 Au 109.6(7) . . ?
N8 C9 C10 108.3(10) . . ?
N15 C10 C11 120.5(13) . . ?
N15 C10 C9 114.9(11) . . ?
C11 C10 C9 124.5(12) . . ?
C12 C11 C10 118.6(13) . . ?
C11 C12 C13 122.1(13) . . ?
C14 C13 C12 116.9(13) . . ?
N15 C14 C13 121.5(14) . . ?
C10 N15 C14 120.5(12) . . ?
C10 N15 Au 114.4(9) . . ?
C14 N15 Au 125.1(10) . . ?
F21 P20 F23 179.8(6) . . ?
F21 P20 F25 89.1(5) . . ?
F23 P20 F25 90.7(5) . . ?
F21 P20 F22 89.5(5) . . ?
F23 P20 F22 90.4(5) . . ?
F25 P20 F22 89.7(5) . . ?
F21 P20 F26 90.4(5) . . ?
F23 P20 F26 89.8(5) . . ?
F25 P20 F26 179.3(5) . . ?
F22 P20 F26 90.8(5) . . ?
F21 P20 F24 90.7(5) . . ?
F23 P20 F24 89.4(5) . . ?
F25 P20 F24 89.8(4) . . ?
F22 P20 F24 179.5(5) . . ?
F26 P20 F24 89.6(4) . . ?

loop_
_geom_bond_atom_site_label_1
_geom_bond_atom_site_label_2
_geom_bond_distance
_geom_bond_site_symmetry_2
_geom_bond_publ_flag
Au N8 1.965(10) . ?
Au N15 1.999(11) . ?
Au N1 2.034(11) . ?
Au Cl 2.335(3) . ?
N1 C2 1.332(15) . ?
N1 C6 1.354(15) . ?
C2 C3 1.390(17) . ?
C3 C4 1.346(18) . ?
C4 C5 1.395(17) . ?
C5 C6 1.398(16) . ?
C6 C7 1.478(17) . ?
C7 N8 1.480(14) . ?
N8 C9 1.462(15) . ?
C9 C10 1.515(17) . ?
C10 N15 1.341(16) . ?
C10 C11 1.397(17) . ?
C11 C12 1.366(17) . ?
C12 C13 1.392(19) . ?
C13 C14 1.387(17) . ?
C14 N15 1.370(16) . ?
P20 F21 1.582(8) . ?
P20 F23 1.587(8) . ?
P20 F25 1.588(8) . ?
P20 F22 1.591(8) . ?
P20 F26 1.591(8) . ?
P20 F24 1.595(8) . ?
